data_7063970
loop_
_publ_author_name
'Pradhan, Priyankar'
'Shaikh Sumaiya, A.'
'Jagadeesh Babu, N.'
'Sudhakar, Gangarajula'

_publ_section_title
;
 Cascade reaction of 2-bromo-2H-azirine-2-carboxylate with malonic esters:
 facile access to highly substituted pyrrolinones
;
_journal_issue 36
_journal_name_full 'New Journal of Chemistry'
_journal_page_first 15573
_journal_page_last 15577
_journal_paper_doi 10.1039/D5NJ02356D
_journal_volume 49
_journal_year 2025
_chemical_formula_moiety 'C19 H19 N O9'
_chemical_formula_sum 'C19 H19 N O9'
_chemical_formula_weight 405.35
_chemical_name_systematic
'dimethyl 2-(1,3-dimethoxy-1,3-dioxopropan-2-yl)-5-oxo-3-phenyl-2,5-dihydro-1H-pyrrole-2,4-dicarboxylate'
_space_group_crystal_system triclinic
_space_group_IT_number 2
_space_group_name_Hall '-P 1'
_space_group_name_H-M_alt 'P -1'
_atom_sites_solution_hydrogens geom
_audit_creation_method SHELXL-2019/3
_audit_update_record
;
2025-04-27 deposited with the CCDC.	2025-08-25 downloaded from the CCDC.
;
_cell_angle_alpha 69.679(3)
_cell_angle_beta 88.609(3)
_cell_angle_gamma 85.821(3)
_cell_formula_units_Z 2
_cell_length_a 8.8295(7)
_cell_length_b 9.3887(8)
_cell_length_c 12.4254(11)
_cell_measurement_reflns_used 5489
_cell_measurement_temperature 100(2)
_cell_measurement_theta_max 26.604
_cell_measurement_theta_min 2.313
_cell_volume 963.36(14)
_computing_cell_refinement '<i>SAINT</i> (Bruker, 2016)'
_computing_data_collection '<i>APEX3</i> (Bruker, 2016)'
_computing_data_reduction 'Bruker SAINT'
_computing_structure_refinement 'SHELXL-2019/2 (Sheldrick, 2019)'
_computing_structure_solution 'SHELXT 2018/2 (Sheldrick, 2018)'
_diffrn_ambient_temperature 100(2)
_diffrn_measured_fraction_theta_full 0.997
_diffrn_measured_fraction_theta_max 0.997
_diffrn_measurement_device_type 'Bruker D8 QUEST PHOTON III C7 HPAD'
_diffrn_measurement_method '\w and \f'
_diffrn_radiation_type MoK\a
_diffrn_radiation_wavelength 0.71073
_diffrn_reflns_av_R_equivalents 0.0437
_diffrn_reflns_av_unetI/netI 0.0534
_diffrn_reflns_Laue_measured_fraction_full 0.997
_diffrn_reflns_Laue_measured_fraction_max 0.997
_diffrn_reflns_limit_h_max 11
_diffrn_reflns_limit_h_min -11
_diffrn_reflns_limit_k_max 12
_diffrn_reflns_limit_k_min -12
_diffrn_reflns_limit_l_max 15
_diffrn_reflns_limit_l_min -16
_diffrn_reflns_number 17815
_diffrn_reflns_point_group_measured_fraction_full 0.997
_diffrn_reflns_point_group_measured_fraction_max 0.997
_diffrn_reflns_theta_full 25.242
_diffrn_reflns_theta_max 27.500
_diffrn_reflns_theta_min 2.313
_diffrn_source microfocus
_exptl_absorpt_coefficient_mu 0.113
_exptl_absorpt_correction_T_max 0.7457
_exptl_absorpt_correction_T_min 0.6427
_exptl_absorpt_correction_type multi-scan
_exptl_absorpt_process_details
;
 SADABS 2016/2: Krause, L., Herbst-Irmer, R., Sheldrick G.M. & Stalke D.,
 J. Appl. Cryst. 48 (2015) 3-10
;
_exptl_crystal_density_diffrn 1.397
_exptl_crystal_description NEEDLE
_exptl_crystal_F_000 424
_exptl_crystal_recrystallization_method 'Re-crystallisation from solvent: Chloroform and hexane'
_exptl_crystal_size_max 0.220
_exptl_crystal_size_mid 0.180
_exptl_crystal_size_min 0.160
_refine_diff_density_max 0.722
_refine_diff_density_min -0.443
_refine_diff_density_rms 0.071
_refine_ls_extinction_method none
_refine_ls_goodness_of_fit_ref 1.068
_refine_ls_hydrogen_treatment constr
_refine_ls_matrix_type full
_refine_ls_number_parameters 414
_refine_ls_number_reflns 4422
_refine_ls_number_restraints 527
_refine_ls_restrained_S_all 1.035
_refine_ls_R_factor_all 0.1082
_refine_ls_R_factor_gt 0.0730
_refine_ls_shift/su_max 0.000
_refine_ls_shift/su_mean 0.000
_refine_ls_structure_factor_coef Fsqd
_refine_ls_weighting_details 'w=1/[\s^2^(Fo^2^)+(0.1342P)^2^+0.4136P] where P=(Fo^2^+2Fc^2^)/3'
_refine_ls_weighting_scheme calc
_refine_ls_wR_factor_gt 0.2087
_refine_ls_wR_factor_ref 0.2366
_reflns_Friedel_coverage 0.000
_reflns_number_gt 2884
_reflns_number_total 4422
_reflns_threshold_expression 'I > 2\s(I)'
_cod_data_source_file d5nj02356d2.cif
_cod_data_source_block KB1617_0m
_cod_depositor_comments 'Adding full bibliography for 7063970--7063971.cif.'
_cod_database_code 7063970
_shelx_shelxl_version_number 2019/3
_shelx_space_group_comment
;
The symmetry employed for this shelxl refinement is uniquely defined
by the following loop, which should always be used as a source of
symmetry information in preference to the above space-group names.
They are only intended as comments.
;
_shelx_estimated_absorpt_t_min 0.976
_shelx_estimated_absorpt_t_max 0.982

loop_
_space_group_symop_operation_xyz
'x, y, z'
'-x, -y, -z'

loop_
_atom_site_label
_atom_site_type_symbol
_atom_site_fract_x
_atom_site_fract_y
_atom_site_fract_z
_atom_site_U_iso_or_equiv
_atom_site_adp_type
_atom_site_occupancy
_atom_site_site_symmetry_order
_atom_site_calc_flag
_atom_site_refinement_flags_posn
_atom_site_refinement_flags_adp
_atom_site_refinement_flags_occupancy
_atom_site_disorder_assembly
_atom_site_disorder_group
O1 O 0.4096(2) 0.6914(2) 0.43551(15) 0.0354(5) Uani 1 1 d . . . . .
O2 O 0.2887(2) 1.0284(2) 0.57233(15) 0.0370(5) Uani 1 1 d . . . . .
C2 C 0.2967(3) 0.7730(3) 0.5878(2) 0.0324(6) Uani 1 1 d . . . . .
O3 O 0.2068(3) 0.9762(2) 0.42225(19) 0.0527(6) Uani 1 1 d . . . . .
C3 C 0.3698(3) 0.6647(3) 0.5354(2) 0.0300(6) Uani 1 1 d . . . . .
C11 C 0.2571(3) 0.9347(3) 0.5178(2) 0.0353(6) Uani 1 1 d . . . . .
C12 C 0.2472(4) 1.1878(3) 0.5130(3) 0.0447(7) Uani 1 1 d . . . . .
H12A H 0.304248 1.223564 0.441008 0.067 Uiso 1 1 calc R U . . .
H12B H 0.271071 1.246238 0.561435 0.067 Uiso 1 1 calc R U . . .
H12C H 0.138124 1.201822 0.496203 0.067 Uiso 1 1 calc R U . . .
N1 N 0.3914(3) 0.5281(4) 0.6233(2) 0.0293(7) Uani 0.902(2) 1 d . U P A 1
H1 H 0.428911 0.443839 0.613725 0.035 Uiso 0.902(2) 1 calc R U P A 1
C5 C 0.1987(2) 0.7570(2) 0.78776(14) 0.0329(7) Uani 0.902(2) 1 d G U P A 1
C6 C 0.2588(2) 0.7220(2) 0.89700(16) 0.0443(8) Uani 0.902(2) 1 d G U P A 1
H6 H 0.354507 0.666297 0.916145 0.053 Uiso 0.902(2) 1 calc R U P A 1
C7 C 0.1790(3) 0.7684(3) 0.97822(14) 0.0559(9) Uani 0.902(2) 1 d G U P A 1
H7 H 0.220111 0.744523 1.052873 0.067 Uiso 0.902(2) 1 calc R U P A 1
C8 C 0.0390(3) 0.8499(3) 0.95020(18) 0.0555(9) Uani 0.902(2) 1 d G U P A 1
H8 H -0.015554 0.881658 1.005713 0.067 Uiso 0.902(2) 1 calc R U P A 1
C9 C -0.0211(2) 0.8849(3) 0.8410(2) 0.0533(9) Uani 0.902(2) 1 d G U P A 1
H9 H -0.116824 0.940570 0.821824 0.064 Uiso 0.902(2) 1 calc R U P A 1
C10 C 0.0587(2) 0.8384(2) 0.75975(15) 0.0412(7) Uani 0.902(2) 1 d G U P A 1
H10 H 0.017570 0.862346 0.685093 0.049 Uiso 0.902(2) 1 calc R U P A 1
C1 C 0.2777(4) 0.7003(3) 0.7023(3) 0.0281(6) Uani 0.902(2) 1 d . U P A 1
C14 C 0.1015(3) 0.4257(3) 0.7288(3) 0.0389(7) Uani 0.902(2) 1 d . . P A 1
C15 C -0.0794(5) 0.2921(5) 0.6737(4) 0.0548(10) Uani 0.902(2) 1 d . . P A 1
H15A H -0.167727 0.313178 0.716469 0.082 Uiso 0.902(2) 1 calc R U P A 1
H15B H -0.086764 0.193335 0.664419 0.082 Uiso 0.902(2) 1 calc R U P A 1
H15C H -0.076797 0.372061 0.597939 0.082 Uiso 0.902(2) 1 calc R U P A 1
O4 O 0.0313(3) 0.5430(3) 0.6758(2) 0.0536(7) Uani 0.902(2) 1 d . U P A 1
O5 O 0.0607(3) 0.2887(3) 0.7372(3) 0.0485(7) Uani 0.902(2) 1 d . U P A 1
C17 C 0.4850(7) 0.0755(7) 0.8083(4) 0.0486(14) Uani 0.902(2) 1 d . U P A 1
H17A H 0.548398 0.060343 0.875587 0.073 Uiso 0.902(2) 1 calc R U P A 1
H17B H 0.549162 0.066314 0.745283 0.073 Uiso 0.902(2) 1 calc R U P A 1
H17C H 0.410221 -0.001714 0.827727 0.073 Uiso 0.902(2) 1 calc R U P A 1
C16 C 0.3144(4) 0.2541(4) 0.8502(3) 0.0370(7) Uani 0.902(2) 1 d . U P A 1
C13 C 0.2400(3) 0.4153(3) 0.8021(2) 0.0337(7) Uani 0.902(2) 1 d . U P A 1
H13 H 0.203481 0.443587 0.869334 0.040 Uiso 0.902(2) 1 calc R U P A 1
O6 O 0.2897(3) 0.1649(3) 0.94415(18) 0.0464(6) Uani 0.902(2) 1 d . U P A 1
O7 O 0.4069(5) 0.2258(6) 0.7734(4) 0.0359(9) Uani 0.902(2) 1 d . U P A 1
C4 C 0.3460(3) 0.5371(3) 0.7332(2) 0.0302(6) Uani 0.902(2) 1 d . U P A 1
O9 O 0.5806(3) 0.6336(3) 0.7576(2) 0.0554(7) Uani 0.902(2) 1 d . U P A 1
O8 O 0.5142(3) 0.4238(3) 0.89929(19) 0.0508(7) Uani 0.902(2) 1 d . U P A 1
C19 C 0.7130(5) 0.6434(6) 0.8221(3) 0.0639(11) Uani 0.902(2) 1 d . U P A 1
H19A H 0.679657 0.670310 0.888796 0.096 Uiso 0.902(2) 1 calc R U P A 1
H19B H 0.776568 0.721599 0.772750 0.096 Uiso 0.902(2) 1 calc R U P A 1
H19C H 0.771830 0.544835 0.848046 0.096 Uiso 0.902(2) 1 calc R U P A 1
C18 C 0.4920(3) 0.5241(3) 0.8074(2) 0.0410(7) Uani 0.902(2) 1 d . . P A 1
C5D C 0.155(2) 0.854(3) 0.788(2) 0.047(3) Uani 0.098(2) 1 d G U P A 2
H5D H 0.254049 0.889089 0.768381 0.057 Uiso 0.098(2) 1 calc R U P A 2
C6D C 0.102(2) 0.749(2) 0.7445(18) 0.046(3) Uani 0.098(2) 1 d G U P A 2
C7D C -0.042(2) 0.698(2) 0.7733(19) 0.049(3) Uani 0.098(2) 1 d G U P A 2
H7D H -0.078482 0.626441 0.743466 0.059 Uiso 0.098(2) 1 calc R U P A 2
C8D C -0.133(2) 0.752(3) 0.846(2) 0.054(3) Uani 0.098(2) 1 d G U P A 2
H8D H -0.232070 0.716669 0.865381 0.065 Uiso 0.098(2) 1 calc R U P A 2
C9D C -0.080(2) 0.856(3) 0.889(2) 0.055(3) Uani 0.098(2) 1 d G U P A 2
H9D H -0.142601 0.893107 0.938798 0.066 Uiso 0.098(2) 1 calc R U P A 2
C10D C 0.064(3) 0.908(2) 0.860(2) 0.053(3) Uani 0.098(2) 1 d G U P A 2
H10D H 0.100458 0.979318 0.890299 0.064 Uiso 0.098(2) 1 calc R U P A 2
C1D C 0.219(4) 0.692(3) 0.669(3) 0.031(3) Uani 0.098(2) 1 d . U P A 2
C14D C 0.1015(3) 0.4257(3) 0.7288(3) 0.0389(7) Uani 0.098(2) 1 d D . P A 2
O4D O 0.072(2) 0.470(2) 0.6255(14) 0.044(3) Uani 0.098(2) 1 d D U P A 2
O5D O 0.016(4) 0.298(3) 0.720(3) 0.0485(7) Uani 0.098(2) 1 d D U P A 2
C15D C -0.093(5) 0.325(5) 0.628(3) 0.0548(10) Uani 0.098(2) 1 d D U P A 2
H15D H -0.190784 0.365523 0.648610 0.082 Uiso 0.098(2) 1 calc R U P A 2
H15E H -0.107157 0.229180 0.615754 0.082 Uiso 0.098(2) 1 calc R U P A 2
H15F H -0.055390 0.398845 0.557111 0.082 Uiso 0.098(2) 1 calc R U P A 2
C4D C 0.248(2) 0.517(3) 0.7055(19) 0.033(2) Uani 0.098(2) 1 d D U P A 2
N1D N 0.347(4) 0.526(4) 0.599(3) 0.029(3) Uani 0.098(2) 1 d . U P A 2
H1D H 0.383412 0.446060 0.583257 0.035 Uiso 0.098(2) 1 calc R U P A 2
C16D C 0.408(3) 0.297(3) 0.871(2) 0.035(3) Uani 0.098(2) 1 d D U P A 2
C13D C 0.346(2) 0.462(3) 0.813(2) 0.035(3) Uani 0.098(2) 1 d D U P A 2
H13D H 0.286508 0.490026 0.873175 0.042 Uiso 0.098(2) 1 calc R U P A 2
C17D C 0.509(6) 0.074(7) 0.839(4) 0.036(6) Uani 0.098(2) 1 d . U P A 2
H17D H 0.589877 0.055481 0.788816 0.054 Uiso 0.098(2) 1 calc R U P A 2
H17E H 0.432077 0.000324 0.849509 0.054 Uiso 0.098(2) 1 calc R U P A 2
H17F H 0.552623 0.062277 0.913700 0.054 Uiso 0.098(2) 1 calc R U P A 2
O7D O 0.435(6) 0.238(7) 0.784(4) 0.036(3) Uani 0.098(2) 1 d D U P A 2
O6D O 0.408(2) 0.221(2) 0.9659(14) 0.031(3) Uani 0.098(2) 1 d . U P A 2
O9D O 0.616(2) 0.538(2) 0.7296(15) 0.044(4) Uani 0.098(2) 1 d D U P A 2
C19D C 0.772(3) 0.532(6) 0.753(4) 0.082(7) Uani 0.098(2) 1 d D U P A 2
H19D H 0.831761 0.528541 0.686513 0.123 Uiso 0.098(2) 1 calc R U P A 2
H19E H 0.799815 0.440345 0.819627 0.123 Uiso 0.098(2) 1 calc R U P A 2
H19F H 0.794378 0.622396 0.770710 0.123 Uiso 0.098(2) 1 calc R U P A 2
C18D C 0.4920(3) 0.5241(3) 0.8074(2) 0.0410(7) Uani 0.098(2) 1 d D . P A 2
O8D O 0.497(4) 0.626(3) 0.853(3) 0.078(9) Uani 0.098(2) 1 d D . P A 2

loop_
_atom_site_aniso_label
_atom_site_aniso_U_11
_atom_site_aniso_U_22
_atom_site_aniso_U_33
_atom_site_aniso_U_23
_atom_site_aniso_U_13
_atom_site_aniso_U_12
O1 0.0456(11) 0.0293(10) 0.0280(9) -0.0077(7) 0.0023(8) 0.0063(8)
O2 0.0467(12) 0.0273(10) 0.0370(10) -0.0107(8) 0.0004(8) -0.0039(8)
C2 0.0330(14) 0.0296(13) 0.0358(14) -0.0137(11) 0.0036(11) -0.0003(10)
O3 0.0723(16) 0.0353(11) 0.0531(13) -0.0213(10) -0.0220(11) 0.0176(10)
C3 0.0294(13) 0.0277(13) 0.0308(13) -0.0086(10) 0.0000(10) 0.0032(10)
C11 0.0378(16) 0.0299(14) 0.0389(15) -0.0138(11) 0.0001(12) 0.0035(11)
C12 0.061(2) 0.0246(14) 0.0479(17) -0.0121(12) 0.0036(14) -0.0030(13)
N1 0.0335(18) 0.0267(12) 0.0262(15) -0.0085(11) 0.0000(11) 0.0035(13)
C5 0.0388(16) 0.0296(14) 0.0356(15) -0.0163(12) 0.0087(12) -0.0122(12)
C6 0.053(2) 0.0487(19) 0.0384(16) -0.0231(14) 0.0062(14) -0.0088(15)
C7 0.073(2) 0.061(2) 0.0456(18) -0.0326(17) 0.0157(17) -0.0172(18)
C8 0.065(2) 0.053(2) 0.063(2) -0.0363(17) 0.0274(17) -0.0197(17)
C9 0.047(2) 0.0443(18) 0.077(2) -0.0321(17) 0.0197(17) -0.0071(15)
C10 0.0384(17) 0.0381(16) 0.0528(18) -0.0233(14) 0.0078(14) -0.0036(13)
C1 0.0261(15) 0.0298(14) 0.0320(15) -0.0150(11) -0.0028(12) -0.0033(11)
C14 0.0395(16) 0.0332(15) 0.0474(16) -0.0190(12) 0.0011(13) 0.0015(12)
C15 0.055(2) 0.057(2) 0.056(3) -0.022(2) -0.019(2) -0.0107(19)
O4 0.0393(14) 0.0367(13) 0.0869(19) -0.0244(13) -0.0186(12) 0.0043(10)
O5 0.045(2) 0.0419(13) 0.0580(17) -0.0146(11) -0.0142(13) -0.0077(13)
C17 0.069(3) 0.0283(17) 0.038(3) -0.001(2) -0.005(2) 0.0105(18)
C16 0.0380(17) 0.0370(16) 0.0336(15) -0.0095(12) 0.0031(12) -0.0023(13)
C13 0.0322(15) 0.0359(15) 0.0341(14) -0.0132(12) 0.0049(12) -0.0044(12)
O6 0.0488(14) 0.0443(13) 0.0361(12) -0.0014(10) 0.0055(10) -0.0043(11)
O7 0.041(2) 0.0275(14) 0.0332(14) -0.0039(9) 0.0011(13) 0.0008(14)
C4 0.0338(15) 0.0291(14) 0.0276(13) -0.0104(11) 0.0039(11) -0.0006(11)
O9 0.0455(15) 0.0655(18) 0.0459(14) -0.0035(13) -0.0021(11) -0.0233(13)
O8 0.0495(14) 0.0529(15) 0.0402(13) -0.0016(11) -0.0116(10) -0.0113(11)
C19 0.046(2) 0.089(3) 0.056(2) -0.019(2) -0.0056(17) -0.025(2)
C18 0.0420(17) 0.0435(17) 0.0375(15) -0.0142(13) 0.0008(12) -0.0029(13)
C5D 0.049(4) 0.044(4) 0.054(4) -0.023(4) 0.012(4) -0.005(4)
C6D 0.048(5) 0.041(5) 0.053(5) -0.020(4) 0.016(5) -0.003(5)
C7D 0.048(6) 0.043(6) 0.061(6) -0.024(5) 0.015(6) -0.004(5)
C8D 0.052(6) 0.047(6) 0.071(6) -0.028(5) 0.017(5) -0.009(5)
C9D 0.058(5) 0.048(5) 0.067(5) -0.031(5) 0.020(5) -0.012(5)
C10D 0.055(4) 0.050(4) 0.061(4) -0.028(4) 0.016(4) -0.009(4)
C1D 0.033(6) 0.032(5) 0.032(6) -0.019(5) 0.005(5) 0.006(5)
C14D 0.0395(16) 0.0332(15) 0.0474(16) -0.0190(12) 0.0011(13) 0.0015(12)
O4D 0.045(6) 0.035(6) 0.053(6) -0.016(5) 0.001(6) 0.002(5)
O5D 0.045(2) 0.0419(13) 0.0580(17) -0.0146(11) -0.0142(13) -0.0077(13)
C15D 0.055(2) 0.057(2) 0.056(3) -0.022(2) -0.019(2) -0.0107(19)
C4D 0.035(4) 0.032(4) 0.034(4) -0.014(4) 0.004(4) 0.000(4)
N1D 0.032(6) 0.027(5) 0.029(5) -0.013(5) 0.007(5) 0.001(6)
C16D 0.039(4) 0.031(4) 0.031(4) -0.009(4) 0.004(4) -0.001(4)
C13D 0.039(5) 0.033(4) 0.031(4) -0.011(4) 0.011(4) -0.001(4)
C17D 0.040(11) 0.034(8) 0.032(11) -0.012(8) 0.018(10) 0.012(9)
O7D 0.041(6) 0.030(5) 0.032(5) -0.007(4) 0.006(5) 0.002(5)
O6D 0.037(8) 0.030(7) 0.026(6) -0.009(5) 0.005(6) -0.011(6)
O9D 0.055(7) 0.038(7) 0.040(7) -0.016(6) -0.003(7) 0.009(7)
C19D 0.068(9) 0.085(11) 0.071(11) -0.001(11) -0.004(10) -0.005(11)
C18D 0.0420(17) 0.0435(17) 0.0375(15) -0.0142(13) 0.0008(12) -0.0029(13)
O8D 0.12(2) 0.058(16) 0.084(19) -0.059(15) -0.036(18) 0.007(15)

loop_
_atom_type_symbol
_atom_type_description
_atom_type_scat_dispersion_real
_atom_type_scat_dispersion_imag
_atom_type_scat_source
C C 0.0033 0.0016 'International Tables Vol C Tables 4.2.6.8 and 6.1.1.4'
H H 0.0000 0.0000 'International Tables Vol C Tables 4.2.6.8 and 6.1.1.4'
N N 0.0061 0.0033 'International Tables Vol C Tables 4.2.6.8 and 6.1.1.4'
O O 0.0106 0.0060 'International Tables Vol C Tables 4.2.6.8 and 6.1.1.4'

loop_
_geom_angle_atom_site_label_1
_geom_angle_atom_site_label_2
_geom_angle_atom_site_label_3
_geom_angle
_geom_angle_site_symmetry_1
_geom_angle_site_symmetry_3
_geom_angle_publ_flag
C11 O2 C12 115.9(2) . . ?
C1D C2 C11 125.4(14) . . ?
C1 C2 C11 128.9(2) . . ?
C1D C2 C3 104.7(13) . . ?
C1 C2 C3 109.7(2) . . ?
C11 C2 C3 121.3(2) . . ?
O1 C3 N1D 119.1(15) . . ?
O1 C3 N1 126.0(3) . . ?
O1 C3 C2 128.0(2) . . ?
N1D C3 C2 110.1(16) . . ?
N1 C3 C2 106.0(2) . . ?
O3 C11 O2 124.0(2) . . ?
O3 C11 C2 124.0(2) . . ?
O2 C11 C2 111.9(2) . . ?
O2 C12 H12A 109.5 . . ?
O2 C12 H12B 109.5 . . ?
H12A C12 H12B 109.5 . . ?
O2 C12 H12C 109.5 . . ?
H12A C12 H12C 109.5 . . ?
H12B C12 H12C 109.5 . . ?
C3 N1 C4 112.7(3) . . ?
C3 N1 H1 123.6 . . ?
C4 N1 H1 123.6 . . ?
C6 C5 C10 120.0 . . ?
C6 C5 C1 120.72(17) . . ?
C10 C5 C1 119.18(17) . . ?
C7 C6 C5 120.0 . . ?
C7 C6 H6 120.0 . . ?
C5 C6 H6 120.0 . . ?
C8 C7 C6 120.0 . . ?
C8 C7 H7 120.0 . . ?
C6 C7 H7 120.0 . . ?
C9 C8 C7 120.0 . . ?
C9 C8 H8 120.0 . . ?
C7 C8 H8 120.0 . . ?
C8 C9 C10 120.0 . . ?
C8 C9 H9 120.0 . . ?
C10 C9 H9 120.0 . . ?
C9 C10 C5 120.0 . . ?
C9 C10 H10 120.0 . . ?
C5 C10 H10 120.0 . . ?
C2 C1 C5 129.2(3) . . ?
C2 C1 C4 108.3(2) . . ?
C5 C1 C4 122.4(2) . . ?
O4 C14 O5 124.1(3) . . ?
O4 C14 C13 124.0(3) . . ?
O5 C14 C13 111.7(2) . . ?
O5 C15 H15A 109.5 . . ?
O5 C15 H15B 109.5 . . ?
H15A C15 H15B 109.5 . . ?
O5 C15 H15C 109.5 . . ?
H15A C15 H15C 109.5 . . ?
H15B C15 H15C 109.5 . . ?
C14 O5 C15 113.8(3) . . ?
O7 C17 H17A 109.5 . . ?
O7 C17 H17B 109.5 . . ?
H17A C17 H17B 109.5 . . ?
O7 C17 H17C 109.5 . . ?
H17A C17 H17C 109.5 . . ?
H17B C17 H17C 109.5 . . ?
O6 C16 O7 125.1(4) . . ?
O6 C16 C13 124.3(3) . . ?
O7 C16 C13 110.5(3) . . ?
C14 C13 C16 112.5(2) . . ?
C14 C13 C4 108.3(2) . . ?
C16 C13 C4 115.0(2) . . ?
C14 C13 H13 106.8 . . ?
C16 C13 H13 106.8 . . ?
C4 C13 H13 106.8 . . ?
C16 O7 C17 116.2(5) . . ?
N1 C4 C1 103.1(2) . . ?
N1 C4 C13 114.6(3) . . ?
C1 C4 C13 114.4(2) . . ?
N1 C4 C18 109.2(2) . . ?
C1 C4 C18 106.6(2) . . ?
C13 C4 C18 108.6(2) . . ?
C18 O9 C19 117.2(3) . . ?
O9 C19 H19A 109.5 . . ?
O9 C19 H19B 109.5 . . ?
H19A C19 H19B 109.5 . . ?
O9 C19 H19C 109.5 . . ?
H19A C19 H19C 109.5 . . ?
H19B C19 H19C 109.5 . . ?
O8 C18 O9 126.1(3) . . ?
O8 C18 C4 122.3(3) . . ?
O9 C18 C4 111.6(2) . . ?
C6D C5D C10D 120.0 . . ?
C6D C5D H5D 120.0 . . ?
C10D C5D H5D 120.0 . . ?
C7D C6D C5D 120.0 . . ?
C7D C6D C1D 125.2(17) . . ?
C5D C6D C1D 114.7(18) . . ?
C6D C7D C8D 120.0 . . ?
C6D C7D H7D 120.0 . . ?
C8D C7D H7D 120.0 . . ?
C9D C8D C7D 120.0 . . ?
C9D C8D H8D 120.0 . . ?
C7D C8D H8D 120.0 . . ?
C10D C9D C8D 120.0 . . ?
C10D C9D H9D 120.0 . . ?
C8D C9D H9D 120.0 . . ?
C9D C10D C5D 120.0 . . ?
C9D C10D H10D 120.0 . . ?
C5D C10D H10D 120.0 . . ?
C2 C1D C4D 118(2) . . ?
C2 C1D C6D 127(2) . . ?
C4D C1D C6D 115(2) . . ?
O4D C14D O5D 78.2(18) . . ?
O4D C14D C4D 91.5(12) . . ?
O5D C14D C4D 151(2) . . ?
C14D O4D O5D 57.7(12) . . ?
C15D O5D C14D 120(2) . . ?
C15D O5D O4D 79.8(16) . . ?
C14D O5D O4D 44.2(9) . . ?
O5D C15D H15D 109.5 . . ?
O5D C15D H15E 109.5 . . ?
H15D C15D H15E 109.5 . . ?
O5D C15D H15F 109.5 . . ?
H15D C15D H15F 109.5 . . ?
H15E C15D H15F 109.5 . . ?
C13D C4D C1D 108(2) . . ?
C13D C4D N1D 110(2) . . ?
C1D C4D N1D 94(2) . . ?
C13D C4D C14D 108.9(14) . . ?
C1D C4D C14D 115.5(19) . . ?
N1D C4D C14D 119.4(19) . . ?
C3 N1D C4D 113(3) . . ?
C3 N1D H1D 123.7 . . ?
C4D N1D H1D 123.7 . . ?
O6D C16D O7D 122(3) . . ?
O6D C16D C13D 130(2) . . ?
O7D C16D C13D 106(3) . . ?
C18D C13D C4D 117.8(16) . . ?
C18D C13D C16D 94.4(17) . . ?
C4D C13D C16D 124(2) . . ?
C18D C13D H13D 106.2 . . ?
C4D C13D H13D 106.2 . . ?
C16D C13D H13D 106.2 . . ?
O7D C17D H17D 109.5 . . ?
O7D C17D H17E 109.5 . . ?
H17D C17D H17E 109.5 . . ?
O7D C17D H17F 109.5 . . ?
H17D C17D H17F 109.5 . . ?
H17E C17D H17F 109.5 . . ?
C16D O7D C17D 108(4) . . ?
C19D O9D C18D 128(2) . . ?
O9D C19D H19D 109.5 . . ?
O9D C19D H19E 109.5 . . ?
H19D C19D H19E 109.5 . . ?
O9D C19D H19F 109.5 . . ?
H19D C19D H19F 109.5 . . ?
H19E C19D H19F 109.5 . . ?
O8D C18D O9D 108.6(19) . . ?
O8D C18D C13D 115(2) . . ?
O9D C18D C13D 132.2(14) . . ?

loop_
_geom_bond_atom_site_label_1
_geom_bond_atom_site_label_2
_geom_bond_distance
_geom_bond_site_symmetry_2
_geom_bond_publ_flag
O1 C3 1.226(3) . ?
O2 C11 1.330(3) . ?
O2 C12 1.444(3) . ?
C2 C1D 1.25(3) . ?
C2 C1 1.359(4) . ?
C2 C11 1.485(4) . ?
C2 C3 1.489(4) . ?
O3 C11 1.199(3) . ?
C3 N1D 1.29(4) . ?
C3 N1 1.370(4) . ?
C12 H12A 0.9800 . ?
C12 H12B 0.9800 . ?
C12 H12C 0.9800 . ?
N1 C4 1.442(4) . ?
N1 H1 0.8800 . ?
C5 C6 1.3900 . ?
C5 C10 1.3900 . ?
C5 C1 1.483(3) . ?
C6 C7 1.3900 . ?
C6 H6 0.9500 . ?
C7 C8 1.3900 . ?
C7 H7 0.9500 . ?
C8 C9 1.3900 . ?
C8 H8 0.9500 . ?
C9 C10 1.3900 . ?
C9 H9 0.9500 . ?
C10 H10 0.9500 . ?
C1 C4 1.525(4) . ?
C14 O4 1.203(4) . ?
C14 O5 1.329(4) . ?
C14 C13 1.521(4) . ?
C15 O5 1.476(4) . ?
C15 H15A 0.9800 . ?
C15 H15B 0.9800 . ?
C15 H15C 0.9800 . ?
C17 O7 1.450(8) . ?
C17 H17A 0.9800 . ?
C17 H17B 0.9800 . ?
C17 H17C 0.9800 . ?
C16 O6 1.203(3) . ?
C16 O7 1.325(5) . ?
C16 C13 1.525(4) . ?
C13 C4 1.534(4) . ?
C13 H13 1.0000 . ?
C4 C18 1.576(4) . ?
O9 C18 1.305(4) . ?
O9 C19 1.459(4) . ?
O8 C18 1.211(3) . ?
C19 H19A 0.9800 . ?
C19 H19B 0.9800 . ?
C19 H19C 0.9800 . ?
C5D C6D 1.3900 . ?
C5D C10D 1.3900 . ?
C5D H5D 0.9500 . ?
C6D C7D 1.3900 . ?
C6D C1D 1.57(3) . ?
C7D C8D 1.3900 . ?
C7D H7D 0.9500 . ?
C8D C9D 1.3900 . ?
C8D H8D 0.9500 . ?
C9D C10D 1.3900 . ?
C9D H9D 0.9500 . ?
C10D H10D 0.9500 . ?
C1D C4D 1.55(4) . ?
C14D O4D 1.232(15) . ?
C14D O5D 1.494(19) . ?
C14D C4D 1.571(17) . ?
O4D O5D 1.73(4) . ?
O5D C15D 1.461(14) . ?
C15D H15D 0.9800 . ?
C15D H15E 0.9800 . ?
C15D H15F 0.9800 . ?
C4D C13D 1.524(18) . ?
C4D N1D 1.55(4) . ?
N1D H1D 0.8800 . ?
C16D O6D 1.15(3) . ?
C16D O7D 1.39(2) . ?
C16D C13D 1.52(4) . ?
C13D C18D 1.445(17) . ?
C13D H13D 1.0000 . ?
C17D O7D 1.55(8) . ?
C17D H17D 0.9800 . ?
C17D H17E 0.9800 . ?
C17D H17F 0.9800 . ?
O9D C19D 1.410(19) . ?
O9D C18D 1.427(15) . ?
C19D H19D 0.9800 . ?
C19D H19E 0.9800 . ?
C19D H19F 0.9800 . ?
C18D O8D 1.267(15) . ?

loop_
_geom_torsion_atom_site_label_1
_geom_torsion_atom_site_label_2
_geom_torsion_atom_site_label_3
_geom_torsion_atom_site_label_4
_geom_torsion
_geom_torsion_site_symmetry_1
_geom_torsion_site_symmetry_2
_geom_torsion_site_symmetry_3
_geom_torsion_site_symmetry_4
_geom_torsion_publ_flag
C1D C2 C3 O1 151.8(17) . . . . ?
C1 C2 C3 O1 -176.8(3) . . . . ?
C11 C2 C3 O1 2.4(4) . . . . ?
C1D C2 C3 N1D -9(2) . . . . ?
C11 C2 C3 N1D -158.1(15) . . . . ?
C1 C2 C3 N1 0.2(3) . . . . ?
C11 C2 C3 N1 179.4(2) . . . . ?
C12 O2 C11 O3 4.9(4) . . . . ?
C12 O2 C11 C2 -177.2(2) . . . . ?
C1D C2 C11 O3 -103.8(19) . . . . ?
C1 C2 C11 O3 -141.9(3) . . . . ?
C3 C2 C11 O3 39.1(4) . . . . ?
C1D C2 C11 O2 78.3(19) . . . . ?
C1 C2 C11 O2 40.2(4) . . . . ?
C3 C2 C11 O2 -138.9(3) . . . . ?
O1 C3 N1 C4 173.9(3) . . . . ?
C2 C3 N1 C4 -3.2(3) . . . . ?
C10 C5 C6 C7 0.0 . . . . ?
C1 C5 C6 C7 -176.2(2) . . . . ?
C5 C6 C7 C8 0.0 . . . . ?
C6 C7 C8 C9 0.0 . . . . ?
C7 C8 C9 C10 0.0 . . . . ?
C8 C9 C10 C5 0.0 . . . . ?
C6 C5 C10 C9 0.0 . . . . ?
C1 C5 C10 C9 176.3(2) . . . . ?
C11 C2 C1 C5 6.8(5) . . . . ?
C3 C2 C1 C5 -174.1(3) . . . . ?
C11 C2 C1 C4 -176.5(3) . . . . ?
C3 C2 C1 C4 2.6(3) . . . . ?
C6 C5 C1 C2 -139.9(3) . . . . ?
C10 C5 C1 C2 43.9(4) . . . . ?
C6 C5 C1 C4 43.8(3) . . . . ?
C10 C5 C1 C4 -132.4(2) . . . . ?
O4 C14 O5 C15 0.9(6) . . . . ?
C13 C14 O5 C15 176.1(3) . . . . ?
O4 C14 C13 C16 -174.7(3) . . . . ?
O5 C14 C13 C16 10.0(4) . . . . ?
O4 C14 C13 C4 -46.4(4) . . . . ?
O5 C14 C13 C4 138.3(3) . . . . ?
O6 C16 C13 C14 -95.6(4) . . . . ?
O7 C16 C13 C14 83.2(3) . . . . ?
O6 C16 C13 C4 139.7(3) . . . . ?
O7 C16 C13 C4 -41.5(4) . . . . ?
O6 C16 O7 C17 -1.1(6) . . . . ?
C13 C16 O7 C17 -179.8(3) . . . . ?
C3 N1 C4 C1 4.6(3) . . . . ?
C3 N1 C4 C13 129.5(3) . . . . ?
C3 N1 C4 C18 -108.4(3) . . . . ?
C2 C1 C4 N1 -4.3(3) . . . . ?
C5 C1 C4 N1 172.7(3) . . . . ?
C2 C1 C4 C13 -129.3(3) . . . . ?
C5 C1 C4 C13 47.7(4) . . . . ?
C2 C1 C4 C18 110.6(3) . . . . ?
C5 C1 C4 C18 -72.4(3) . . . . ?
C14 C13 C4 N1 -56.1(3) . . . . ?
C16 C13 C4 N1 70.8(3) . . . . ?
C14 C13 C4 C1 62.6(3) . . . . ?
C16 C13 C4 C1 -170.5(3) . . . . ?
C14 C13 C4 C18 -178.5(2) . . . . ?
C16 C13 C4 C18 -51.6(3) . . . . ?
C19 O9 C18 O8 -5.0(5) . . . . ?
C19 O9 C18 C4 174.4(3) . . . . ?
N1 C4 C18 O8 -120.4(3) . . . . ?
C1 C4 C18 O8 128.9(3) . . . . ?
C13 C4 C18 O8 5.2(4) . . . . ?
N1 C4 C18 O9 60.2(3) . . . . ?
C1 C4 C18 O9 -50.5(3) . . . . ?
C13 C4 C18 O9 -174.2(3) . . . . ?
C10D C5D C6D C7D 0.0 . . . . ?
C10D C5D C6D C1D -177(2) . . . . ?
C5D C6D C7D C8D 0.0 . . . . ?
C1D C6D C7D C8D 177(2) . . . . ?
C6D C7D C8D C9D 0.0 . . . . ?
C7D C8D C9D C10D 0.0 . . . . ?
C8D C9D C10D C5D 0.0 . . . . ?
C6D C5D C10D C9D 0.0 . . . . ?
C11 C2 C1D C4D 160.3(16) . . . . ?
C3 C2 C1D C4D 13(3) . . . . ?
C11 C2 C1D C6D -24(4) . . . . ?
C3 C2 C1D C6D -172(3) . . . . ?
C7D C6D C1D C2 134(3) . . . . ?
C5D C6D C1D C2 -49(4) . . . . ?
C7D C6D C1D C4D -50(3) . . . . ?
C5D C6D C1D C4D 127(2) . . . . ?
C4D C14D O4D O5D 152(2) . . . . ?
O4D C14D O5D C15D -26(4) . . . . ?
C4D C14D O5D C15D -97(5) . . . . ?
C4D C14D O5D O4D -71(3) . . . . ?
C14D O4D O5D C15D 158(4) . . . . ?
C2 C1D C4D C13D 102(3) . . . . ?
C6D C1D C4D C13D -75(3) . . . . ?
C2 C1D C4D N1D -11(3) . . . . ?
C6D C1D C4D N1D 173(2) . . . . ?
C2 C1D C4D C14D -136(2) . . . . ?
C6D C1D C4D C14D 48(3) . . . . ?
O4D C14D C4D C13D -165(2) . . . . ?
O5D C14D C4D C13D -97(3) . . . . ?
O4D C14D C4D C1D 72(2) . . . . ?
O5D C14D C4D C1D 141(3) . . . . ?
O4D C14D C4D N1D -38(2) . . . . ?
O5D C14D C4D N1D 30(4) . . . . ?
O1 C3 N1D C4D -160.7(14) . . . . ?
C2 C3 N1D C4D 2(2) . . . . ?
C13D C4D N1D C3 -107(2) . . . . ?
C1D C4D N1D C3 4(3) . . . . ?
C14D C4D N1D C3 126(2) . . . . ?
C1D C4D C13D C18D -58(3) . . . . ?
N1D C4D C13D C18D 43(3) . . . . ?
C14D C4D C13D C18D 175.7(16) . . . . ?
C1D C4D C13D C16D -176(2) . . . . ?
N1D C4D C13D C16D -75(3) . . . . ?
C14D C4D C13D C16D 58(3) . . . . ?
O6D C16D C13D C18D 99(3) . . . . ?
O7D C16D C13D C18D -95(3) . . . . ?
O6D C16D C13D C4D -133(3) . . . . ?
O7D C16D C13D C4D 33(4) . . . . ?
O6D C16D O7D C17D -17(5) . . . . ?
C13D C16D O7D C17D 176(3) . . . . ?
C19D O9D C18D O8D 57(4) . . . . ?
C19D O9D C18D C13D -148(3) . . . . ?
C4D C13D C18D O8D 102(3) . . . . ?
C16D C13D C18D O8D -125(2) . . . . ?
C4D C13D C18D O9D -52(3) . . . . ?
C16D C13D C18D O9D 81(2) . . . . ?
